data_4027933
loop_
_publ_author_name
'Hao Sun'
'Jianlin Han'
'Padmanabha V. Kattamuri'
'Yi Pan'
'Guigen Li'

_publ_section_title
;
 Approach to Vicinalt-Boc-amino Dibromides via Catalytic Aminobromination
 of Nitrostyrenes without Using Chromatography and Recrystallization
;
_journal_name_full 'Journal of Organic Chemistry'
_journal_page_first 1171
_journal_page_last 1175
_journal_paper_doi 10.1021/jo302727v
_journal_volume 78
_journal_year 2013
_chemical_formula_sum 'C13 H16 Br2 N2 O4'
_chemical_formula_weight 424.10
_chemical_name_systematic
; 
 ? 
;
_space_group_IT_number 19
_symmetry_cell_setting orthorhombic
_symmetry_space_group_name_Hall 'P 2ac 2ab'
_symmetry_space_group_name_H-M 'P 21 21 21'
_atom_sites_solution_hydrogens geom
_atom_sites_solution_primary direct
_atom_sites_solution_secondary difmap
_audit_creation_method SHELXL-97
_cell_angle_alpha 90.00
_cell_angle_beta 90.00
_cell_angle_gamma 90.00
_cell_formula_units_Z 4
_cell_length_a 6.0202(10)
_cell_length_b 9.5695(15)
_cell_length_c 28.790(5)
_cell_measurement_reflns_used 2903
_cell_measurement_temperature 293(2)
_cell_measurement_theta_max 22.61
_cell_measurement_theta_min 2.24
_cell_volume 1658.6(5)
_computing_cell_refinement SMART
_computing_data_collection 'SMART (Bruker, 2000)'
_computing_data_reduction 'SAINT (Bruker, 2000)'
_computing_molecular_graphics 'Bruker SHELXTL'
_computing_publication_material 'Bruker SHELXTL'
_computing_structure_refinement 'SHELXL-97 (Sheldrick, 1997)'
_computing_structure_solution 'SHELXS-97 (Sheldrick, 1990)'
_diffrn_ambient_temperature 293(2)
_diffrn_measured_fraction_theta_full 0.979
_diffrn_measured_fraction_theta_max 0.979
_diffrn_measurement_device_type 'CCD area detector'
_diffrn_measurement_method 'phi and omega scans'
_diffrn_radiation_monochromator graphite
_diffrn_radiation_source 'fine-focus sealed tube'
_diffrn_radiation_type MoK\a
_diffrn_radiation_wavelength 0.71073
_diffrn_reflns_av_R_equivalents 0.0916
_diffrn_reflns_av_sigmaI/netI 0.0886
_diffrn_reflns_limit_h_max 7
_diffrn_reflns_limit_h_min -7
_diffrn_reflns_limit_k_max 11
_diffrn_reflns_limit_k_min -12
_diffrn_reflns_limit_l_max 38
_diffrn_reflns_limit_l_min -31
_diffrn_reflns_number 10467
_diffrn_reflns_theta_full 28.32
_diffrn_reflns_theta_max 28.32
_diffrn_reflns_theta_min 2.24
_exptl_absorpt_coefficient_mu 4.903
_exptl_absorpt_correction_T_max 0.6399
_exptl_absorpt_correction_T_min 0.3209
_exptl_absorpt_correction_type multi-scan
_exptl_absorpt_process_details 'SADABS; Bruker, 2000'
_exptl_crystal_colour colourless
_exptl_crystal_density_diffrn 1.698
_exptl_crystal_description block
_exptl_crystal_F_000 840
_exptl_crystal_size_max 0.30
_exptl_crystal_size_mid 0.20
_exptl_crystal_size_min 0.10
_refine_diff_density_max 0.743
_refine_diff_density_min -0.715
_refine_diff_density_rms 0.091
_refine_ls_abs_structure_details 'Flack H D (1983), Acta Cryst. A39, 876-881'
_refine_ls_abs_structure_Flack 0.169(15)
_refine_ls_extinction_method none
_refine_ls_goodness_of_fit_ref 0.749
_refine_ls_hydrogen_treatment mixed
_refine_ls_matrix_type full
_refine_ls_number_parameters 197
_refine_ls_number_reflns 3988
_refine_ls_number_restraints 0
_refine_ls_restrained_S_all 0.749
_refine_ls_R_factor_all 0.0659
_refine_ls_R_factor_gt 0.0420
_refine_ls_shift/su_max 0.001
_refine_ls_shift/su_mean 0.000
_refine_ls_structure_factor_coef Fsqd
_refine_ls_weighting_details 'calc w=1/[\s^2^(Fo^2^)+(0.0682P)^2^+0.0000P] where P=(Fo^2^+2Fc^2^)/3'
_refine_ls_weighting_scheme calc
_refine_ls_wR_factor_gt 0.1013
_refine_ls_wR_factor_ref 0.1091
_reflns_number_gt 2656
_reflns_number_total 3988
_reflns_threshold_expression >2sigma(I)
_cod_data_source_file jo302727v_si_002.cif
_cod_data_source_block lgc1
_cod_original_formula_sum 'C2.60 H3.20 Br0.40 N0.40 O0.80'
_cod_database_code 4027933

loop_
_symmetry_equiv_pos_as_xyz
'x, y, z'
'-x+1/2, -y, z+1/2'
'-x, y+1/2, -z+1/2'
'x+1/2, -y+1/2, -z'

loop_
_atom_site_label
_atom_site_type_symbol
_atom_site_fract_x
_atom_site_fract_y
_atom_site_fract_z
_atom_site_U_iso_or_equiv
_atom_site_adp_type
_atom_site_occupancy
_atom_site_symmetry_multiplicity
_atom_site_calc_flag
_atom_site_refinement_flags
Br1 Br 0.52801(8) 0.81129(5) 0.900637(17) 0.05149(15) Uani 1 1 d .
Br2 Br 0.05333(8) 0.68896(6) 0.91243(2) 0.06230(18) Uani 1 1 d .
C1 C 0.3257(8) 0.3846(4) 0.90554(15) 0.0373(10) Uani 1 1 d .
C2 C 0.1220(9) 0.3403(5) 0.88991(16) 0.0478(12) Uani 1 1 d .
H2 H 0.0438 0.3950 0.8688 0.057 Uiso 1 1 calc R
C3 C 0.0311(10) 0.2151(5) 0.90516(18) 0.0624(14) Uani 1 1 d .
H3 H -0.1077 0.1872 0.8944 0.075 Uiso 1 1 calc R
C4 C 0.1445(13) 0.1327(6) 0.9359(2) 0.0704(18) Uani 1 1 d .
H4 H 0.0842 0.0484 0.9459 0.084 Uiso 1 1 calc R
C5 C 0.3514(12) 0.1765(6) 0.95201(18) 0.0683(17) Uani 1 1 d .
H5 H 0.4293 0.1214 0.9730 0.082 Uiso 1 1 calc R
C6 C 0.4409(10) 0.3005(5) 0.93700(15) 0.0514(12) Uani 1 1 d .
H6 H 0.5793 0.3286 0.9479 0.062 Uiso 1 1 calc R
C7 C 0.4308(8) 0.5186(4) 0.88819(13) 0.0379(10) Uani 1 1 d .
H7 H 0.5915 0.5079 0.8923 0.046 Uiso 1 1 calc R
C8 C 0.5658(9) 0.5478(5) 0.80925(14) 0.0410(11) Uani 1 1 d .
C9 C 0.6346(9) 0.5908(5) 0.72662(15) 0.0448(12) Uani 1 1 d .
C10 C 0.7514(11) 0.4545(6) 0.7164(2) 0.0675(16) Uani 1 1 d .
H10A H 0.6446 0.3800 0.7157 0.101 Uiso 1 1 calc R
H10B H 0.8595 0.4362 0.7401 0.101 Uiso 1 1 calc R
H10C H 0.8243 0.4606 0.6868 0.101 Uiso 1 1 calc R
C11 C 0.7912(10) 0.7121(6) 0.73528(19) 0.0695(17) Uani 1 1 d .
H11A H 0.8830 0.6918 0.7617 0.104 Uiso 1 1 calc R
H11B H 0.7066 0.7952 0.7412 0.104 Uiso 1 1 calc R
H11C H 0.8834 0.7260 0.7085 0.104 Uiso 1 1 calc R
C12 C 0.4732(11) 0.6250(6) 0.68845(15) 0.0638(16) Uani 1 1 d .
H12A H 0.4050 0.7137 0.6946 0.096 Uiso 1 1 calc R
H12B H 0.3609 0.5539 0.6870 0.096 Uiso 1 1 calc R
H12C H 0.5507 0.6292 0.6593 0.096 Uiso 1 1 calc R
C13 C 0.3617(7) 0.6462(4) 0.91723(15) 0.0370(10) Uani 1 1 d .
N1 N 0.4209(8) 0.6129(4) 0.96891(13) 0.0478(10) Uani 1 1 d .
N2 N 0.3952(7) 0.5463(4) 0.83979(12) 0.0423(9) Uani 1 1 d .
O1 O 0.6189(7) 0.6001(4) 0.97622(12) 0.0650(11) Uani 1 1 d .
O2 O 0.2757(8) 0.5944(5) 0.99595(13) 0.0805(13) Uani 1 1 d .
O3 O 0.7593(7) 0.5278(4) 0.81934(11) 0.0562(10) Uani 1 1 d .
O4 O 0.4851(6) 0.5755(3) 0.76684(9) 0.0450(8) Uani 1 1 d .
H1 H 0.245(8) 0.561(4) 0.8317(15) 0.036(12) Uiso 1 1 d .

loop_
_atom_site_aniso_label
_atom_site_aniso_U_11
_atom_site_aniso_U_22
_atom_site_aniso_U_33
_atom_site_aniso_U_23
_atom_site_aniso_U_13
_atom_site_aniso_U_12
Br1 0.0515(3) 0.0459(2) 0.0570(3) 0.0075(2) -0.0083(2) -0.0017(3)
Br2 0.0347(3) 0.0645(3) 0.0877(4) -0.0234(3) -0.0025(3) 0.0076(3)
C1 0.047(3) 0.036(2) 0.029(2) -0.0011(19) 0.005(2) 0.0044(19)
C2 0.054(3) 0.051(3) 0.039(3) -0.001(2) 0.001(2) 0.007(2)
C3 0.067(4) 0.053(3) 0.067(4) -0.011(3) 0.016(3) -0.007(3)
C4 0.107(6) 0.052(3) 0.052(3) 0.001(3) 0.021(4) -0.005(4)
C5 0.106(5) 0.050(3) 0.048(3) 0.016(3) 0.007(3) 0.017(4)
C6 0.069(3) 0.050(3) 0.035(2) -0.002(2) -0.002(2) 0.017(3)
C7 0.042(3) 0.048(2) 0.024(2) -0.0015(17) -0.0020(19) 0.010(2)
C8 0.057(3) 0.042(2) 0.024(2) 0.0003(17) 0.003(2) 0.005(2)
C9 0.053(3) 0.059(3) 0.023(2) 0.007(2) 0.005(2) -0.003(2)
C10 0.091(5) 0.068(4) 0.044(3) -0.004(3) 0.005(3) 0.012(3)
C11 0.075(4) 0.084(4) 0.050(3) 0.018(3) -0.001(3) -0.020(4)
C12 0.076(4) 0.086(4) 0.030(2) 0.010(2) -0.003(3) 0.004(4)
C13 0.032(2) 0.046(2) 0.033(2) 0.0028(19) 0.0022(18) 0.0031(18)
N1 0.063(3) 0.045(2) 0.035(2) -0.0038(17) 0.007(2) 0.003(2)
N2 0.042(2) 0.063(2) 0.0222(18) 0.0046(17) -0.0019(16) 0.0065(19)
O1 0.069(3) 0.085(3) 0.041(2) 0.0097(19) -0.0172(19) -0.006(2)
O2 0.088(3) 0.111(3) 0.042(2) 0.000(2) 0.028(2) 0.008(3)
O3 0.051(2) 0.087(3) 0.0308(18) 0.0086(18) 0.0035(15) 0.015(2)
O4 0.049(2) 0.0609(18) 0.0253(14) 0.0078(13) -0.0007(15) -0.0013(17)

loop_
_atom_type_symbol
_atom_type_description
_atom_type_scat_dispersion_real
_atom_type_scat_dispersion_imag
_atom_type_scat_source
C C 0.0033 0.0016 'International Tables Vol C Tables 4.2.6.8 and 6.1.1.4'
H H 0.0000 0.0000 'International Tables Vol C Tables 4.2.6.8 and 6.1.1.4'
N N 0.0061 0.0033 'International Tables Vol C Tables 4.2.6.8 and 6.1.1.4'
O O 0.0106 0.0060 'International Tables Vol C Tables 4.2.6.8 and 6.1.1.4'
Br Br -0.2901 2.4595 'International Tables Vol C Tables 4.2.6.8 and 6.1.1.4'

loop_
_geom_angle_atom_site_label_1
_geom_angle_atom_site_label_2
_geom_angle_atom_site_label_3
_geom_angle
C2 C1 C6 118.5(4)
C2 C1 C7 121.8(4)
C6 C1 C7 119.7(4)
C1 C2 C3 121.0(5)
C1 C2 H2 119.5
C3 C2 H2 119.5
C4 C3 C2 120.3(6)
C4 C3 H3 119.8
C2 C3 H3 119.8
C3 C4 C5 119.2(5)
C3 C4 H4 120.4
C5 C4 H4 120.4
C6 C5 C4 120.4(5)
C6 C5 H5 119.8
C4 C5 H5 119.8
C5 C6 C1 120.5(5)
C5 C6 H6 119.7
C1 C6 H6 119.7
N2 C7 C1 114.5(4)
N2 C7 C13 110.0(3)
C1 C7 C13 112.3(3)
N2 C7 H7 106.5
C1 C7 H7 106.5
C13 C7 H7 106.5
O3 C8 O4 126.6(4)
O3 C8 N2 124.8(4)
O4 C8 N2 108.6(5)
O4 C9 C12 101.6(4)
O4 C9 C10 110.6(4)
C12 C9 C10 110.2(5)
O4 C9 C11 109.1(4)
C12 C9 C11 110.8(4)
C10 C9 C11 113.8(5)
C9 C10 H10A 109.5
C9 C10 H10B 109.5
H10A C10 H10B 109.5
C9 C10 H10C 109.5
H10A C10 H10C 109.5
H10B C10 H10C 109.5
C9 C11 H11A 109.5
C9 C11 H11B 109.5
H11A C11 H11B 109.5
C9 C11 H11C 109.5
H11A C11 H11C 109.5
H11B C11 H11C 109.5
C9 C12 H12A 109.5
C9 C12 H12B 109.5
H12A C12 H12B 109.5
C9 C12 H12C 109.5
H12A C12 H12C 109.5
H12B C12 H12C 109.5
C7 C13 N1 107.1(3)
C7 C13 Br2 113.2(3)
N1 C13 Br2 109.6(3)
C7 C13 Br1 112.0(3)
N1 C13 Br1 106.5(3)
Br2 C13 Br1 108.2(2)
O2 N1 O1 126.5(5)
O2 N1 C13 119.2(5)
O1 N1 C13 114.1(4)
C8 N2 C7 121.3(4)
C8 N2 H1 124(3)
C7 N2 H1 114(3)
C8 O4 C9 120.9(4)

loop_
_geom_bond_atom_site_label_1
_geom_bond_atom_site_label_2
_geom_bond_distance
Br1 C13 1.930(4)
Br2 C13 1.906(5)
C1 C2 1.374(7)
C1 C6 1.396(6)
C1 C7 1.514(6)
C2 C3 1.388(7)
C2 H2 0.9300
C3 C4 1.368(8)
C3 H3 0.9300
C4 C5 1.394(10)
C4 H4 0.9300
C5 C6 1.373(7)
C5 H5 0.9300
C6 H6 0.9300
C7 N2 1.434(5)
C7 C13 1.538(6)
C7 H7 0.9800
C8 O3 1.216(6)
C8 O4 1.341(5)
C8 N2 1.352(6)
C9 O4 1.474(6)
C9 C12 1.503(7)
C9 C10 1.511(7)
C9 C11 1.516(7)
C10 H10A 0.9600
C10 H10B 0.9600
C10 H10C 0.9600
C11 H11A 0.9600
C11 H11B 0.9600
C11 H11C 0.9600
C12 H12A 0.9600
C12 H12B 0.9600
C12 H12C 0.9600
C13 N1 1.563(6)
N1 O2 1.184(6)
N1 O1 1.217(6)
N2 H1 0.94(5)

loop_
_geom_torsion_atom_site_label_1
_geom_torsion_atom_site_label_2
_geom_torsion_atom_site_label_3
_geom_torsion_atom_site_label_4
_geom_torsion
C6 C1 C2 C3 0.4(6)
C7 C1 C2 C3 178.1(4)
C1 C2 C3 C4 -0.6(7)
C2 C3 C4 C5 0.5(8)
C3 C4 C5 C6 -0.4(9)
C4 C5 C6 C1 0.2(8)
C2 C1 C6 C5 -0.2(7)
C7 C1 C6 C5 -177.9(4)
C2 C1 C7 N2 -37.6(6)
C6 C1 C7 N2 140.0(4)
C2 C1 C7 C13 88.7(5)
C6 C1 C7 C13 -93.7(5)
N2 C7 C13 N1 -176.0(4)
C1 C7 C13 N1 55.3(5)
N2 C7 C13 Br2 63.1(4)
C1 C7 C13 Br2 -65.6(4)
N2 C7 C13 Br1 -59.5(5)
C1 C7 C13 Br1 171.7(3)
C7 C13 N1 O2 -110.8(5)
Br2 C13 N1 O2 12.4(5)
Br1 C13 N1 O2 129.2(4)
C7 C13 N1 O1 64.8(5)
Br2 C13 N1 O1 -172.0(4)
Br1 C13 N1 O1 -55.2(5)
O3 C8 N2 C7 -0.6(8)
O4 C8 N2 C7 179.8(4)
C1 C7 N2 C8 -114.8(5)
C13 C7 N2 C8 117.7(5)
O3 C8 O4 C9 -2.7(7)
N2 C8 O4 C9 176.9(4)
C12 C9 O4 C8 -178.2(4)
C10 C9 O4 C8 64.8(6)
C11 C9 O4 C8 -61.1(5)
